data_4063737
loop_
_publ_author_name
'Srivastava, Kriti'
'Shah, Poonam'
'Singh, Harkesh B.'
'Butcher, Ray J.'

_publ_section_title
;
 Isolation and Structural Characterization of Some Aryltellurium Halides
 and Their Hydrolyzed Products Stabilized by an Intramolecular
 Te&#x00B7;&#x00B7;&#x00B7;N Interaction
;
_journal_issue 3
_journal_name_full Organometallics
_journal_page_first 534
_journal_paper_doi 10.1021/om1009022
_journal_volume 30
_journal_year 2011
_chemical_formula_moiety 'C24 H18 N4 Te'
_chemical_formula_sum 'C24 H18 N4 Te'
_chemical_formula_weight 490.02
_chemical_name_systematic
; 
 ? 
;
_space_group_IT_number 14
_symmetry_cell_setting monoclinic
_symmetry_space_group_name_Hall '-P 2yn'
_symmetry_space_group_name_H-M 'P 1 21/n 1'
_atom_sites_solution_hydrogens geom
_atom_sites_solution_primary direct
_atom_sites_solution_secondary difmap
_audit_creation_method SHELXL-97
_cell_angle_alpha 90.00
_cell_angle_beta 91.7370(17)
_cell_angle_gamma 90.00
_cell_formula_units_Z 4
_cell_length_a 6.53650(10)
_cell_length_b 14.2249(3)
_cell_length_c 21.7793(4)
_cell_measurement_reflns_used 12252
_cell_measurement_temperature 200(2)
_cell_measurement_theta_max 34.6792
_cell_measurement_theta_min 4.5858
_cell_volume 2024.13(6)
_computing_cell_refinement
;
CrysAlis RED, Oxford Diffraction Ltd.,
Version 1.171.32.15 (release 10-01-2008 CrysAlis171 .NET)
(compiled Jan 10 2008,16:37:18)
;
_computing_data_collection
;
CrysAlis CCD, Oxford Diffraction Ltd.,
Version 1.171.32.15 (release 10-01-2008 CrysAlis171 .NET)
(compiled Jan 10 2008,16:37:18)
;
_computing_data_reduction
;
CrysAlis RED, Oxford Diffraction Ltd.,
Version 1.171.32.15 (release 10-01-2008 CrysAlis171 .NET)
(compiled Jan 10 2008,16:37:18)
;
_computing_molecular_graphics SHELXTL
_computing_publication_material SHELXTL
_computing_structure_refinement 'SHELXL-97 (Sheldrick, 1997)'
_computing_structure_solution 'SHELXS-97 (Sheldrick, 1990)'
_diffrn_ambient_temperature 200(2)
_diffrn_detector_area_resol_mean 10.5081
_diffrn_measured_fraction_theta_full 0.986
_diffrn_measured_fraction_theta_max 0.939
_diffrn_measurement_device_type 'Oxford Diffraction Gemini'
_diffrn_measurement_method '\f and \w scans'
_diffrn_radiation_monochromator graphite
_diffrn_radiation_source 'fine-focus sealed tube'
_diffrn_radiation_type MoK\a
_diffrn_radiation_wavelength 0.71073
_diffrn_reflns_av_R_equivalents 0.0242
_diffrn_reflns_av_sigmaI/netI 0.0296
_diffrn_reflns_limit_h_max 10
_diffrn_reflns_limit_h_min -8
_diffrn_reflns_limit_k_max 22
_diffrn_reflns_limit_k_min -22
_diffrn_reflns_limit_l_max 34
_diffrn_reflns_limit_l_min -33
_diffrn_reflns_number 23174
_diffrn_reflns_theta_full 25.00
_diffrn_reflns_theta_max 34.75
_diffrn_reflns_theta_min 4.59
_diffrn_standards_decay_% <2%
_diffrn_standards_interval_count 50
_diffrn_standards_number 2
_exptl_absorpt_coefficient_mu 1.487
_exptl_absorpt_correction_T_max 1.00000
_exptl_absorpt_correction_T_min 0.83383
_exptl_absorpt_correction_type multi-scan
_exptl_absorpt_process_details
;
CrysAlis RED, Oxford Diffraction Ltd.,
Version 1.171.32.15 (release 10-01-2008 CrysAlis171 .NET)
(compiled Jan 10 2008,16:37:18)
Empirical absorption correction using spherical harmonics,
 implemented in SCALE3 ABSPACK scaling algorithm.
;
_exptl_crystal_colour orange-brown
_exptl_crystal_density_diffrn 1.608
_exptl_crystal_density_method 'not measured'
_exptl_crystal_description needle
_exptl_crystal_F_000 968
_exptl_crystal_size_max 0.57
_exptl_crystal_size_mid 0.33
_exptl_crystal_size_min 0.28
_refine_diff_density_max 0.474
_refine_diff_density_min -0.647
_refine_diff_density_rms 0.081
_refine_ls_extinction_method none
_refine_ls_goodness_of_fit_ref 1.033
_refine_ls_hydrogen_treatment constr
_refine_ls_matrix_type full
_refine_ls_number_parameters 262
_refine_ls_number_reflns 8223
_refine_ls_number_restraints 0
_refine_ls_restrained_S_all 1.033
_refine_ls_R_factor_all 0.0461
_refine_ls_R_factor_gt 0.0295
_refine_ls_shift/su_max 0.003
_refine_ls_shift/su_mean 0.000
_refine_ls_structure_factor_coef Fsqd
_refine_ls_weighting_details 'calc w=1/[\s^2^(Fo^2^)+(0.0301P)^2^+0.5979P] where P=(Fo^2^+2Fc^2^)/3'
_refine_ls_weighting_scheme calc
_refine_ls_wR_factor_gt 0.0631
_refine_ls_wR_factor_ref 0.0667
_reflns_number_gt 6366
_reflns_number_total 8223
_reflns_threshold_expression I>2\s(I)
_cod_data_source_file om1009022_si_002.cif
_cod_data_source_block kr-azote
_cod_database_code 4063737

loop_
_symmetry_equiv_pos_as_xyz
'x, y, z'
'-x+1/2, y+1/2, -z+1/2'
'-x, -y, -z'
'x-1/2, -y-1/2, z-1/2'

loop_
_atom_site_label
_atom_site_type_symbol
_atom_site_fract_x
_atom_site_fract_y
_atom_site_fract_z
_atom_site_U_iso_or_equiv
_atom_site_adp_type
_atom_site_occupancy
_atom_site_symmetry_multiplicity
_atom_site_calc_flag
_atom_site_refinement_flags
Te Te 0.325185(15) 0.672692(8) 0.012234(4) 0.02560(4) Uani 1 1 d .
N1A N 0.3406(2) 0.65933(10) 0.16471(6) 0.0248(3) Uani 1 1 d .
N2A N 0.21459(19) 0.63187(10) 0.12361(6) 0.0218(2) Uani 1 1 d .
N1B N 0.2577(2) 0.82482(11) -0.09504(6) 0.0264(3) Uani 1 1 d .
N2B N 0.1773(2) 0.86899(12) -0.13871(7) 0.0283(3) Uani 1 1 d .
C1A C 0.5342(2) 0.72632(11) 0.07829(7) 0.0212(3) Uani 1 1 d .
C2A C 0.7062(2) 0.77788(12) 0.06181(8) 0.0259(3) Uani 1 1 d .
H2AA H 0.7288 0.7898 0.0196 0.031 Uiso 1 1 calc R
C3A C 0.8440(3) 0.81186(13) 0.10583(9) 0.0308(4) Uani 1 1 d .
H3AA H 0.9596 0.8468 0.0935 0.037 Uiso 1 1 calc R
C4A C 0.8152(3) 0.79539(14) 0.16783(9) 0.0322(4) Uani 1 1 d .
H4AA H 0.9106 0.8189 0.1978 0.039 Uiso 1 1 calc R
C5A C 0.6467(3) 0.74449(14) 0.18560(8) 0.0297(3) Uani 1 1 d .
H5AA H 0.6269 0.7323 0.2279 0.036 Uiso 1 1 calc R
C6A C 0.5053(2) 0.71094(12) 0.14126(7) 0.0225(3) Uani 1 1 d .
C7A C 0.0479(2) 0.57693(11) 0.14407(7) 0.0207(3) Uani 1 1 d .
C8A C 0.0309(2) 0.54610(13) 0.20430(7) 0.0263(3) Uani 1 1 d .
H8AA H 0.1340 0.5613 0.2344 0.032 Uiso 1 1 calc R
C9A C -0.1372(3) 0.49318(14) 0.22016(8) 0.0316(4) Uani 1 1 d .
H9AA H -0.1489 0.4715 0.2612 0.038 Uiso 1 1 calc R
C10A C -0.2887(3) 0.47159(13) 0.17636(9) 0.0307(3) Uani 1 1 d .
H10A H -0.4041 0.4355 0.1875 0.037 Uiso 1 1 calc R
C11A C -0.2721(2) 0.50256(13) 0.11657(8) 0.0280(3) Uani 1 1 d .
H11A H -0.3765 0.4881 0.0868 0.034 Uiso 1 1 calc R
C12A C -0.1032(2) 0.55481(12) 0.09995(7) 0.0254(3) Uani 1 1 d .
H12A H -0.0907 0.5754 0.0587 0.031 Uiso 1 1 calc R
C1B C 0.5082(2) 0.70824(12) -0.06546(7) 0.0226(3) Uani 1 1 d .
C2B C 0.6871(3) 0.65828(13) -0.07688(8) 0.0283(3) Uani 1 1 d .
H2BA H 0.7380 0.6141 -0.0475 0.034 Uiso 1 1 calc R
C3B C 0.7913(3) 0.67250(14) -0.13078(9) 0.0311(3) Uani 1 1 d .
H3BA H 0.9147 0.6393 -0.1376 0.037 Uiso 1 1 calc R
C4B C 0.7154(3) 0.73506(14) -0.17450(8) 0.0315(4) Uani 1 1 d .
H4BA H 0.7863 0.7442 -0.2115 0.038 Uiso 1 1 calc R
C5B C 0.5378(3) 0.78416(13) -0.16474(8) 0.0279(3) Uani 1 1 d .
H5BA H 0.4849 0.8262 -0.1952 0.033 Uiso 1 1 calc R
C6B C 0.4351(2) 0.77185(11) -0.10968(7) 0.0220(3) Uani 1 1 d .
C7B C 0.0037(2) 0.92389(12) -0.12234(8) 0.0256(3) Uani 1 1 d .
C8B C -0.0821(3) 0.97880(14) -0.16898(9) 0.0314(4) Uani 1 1 d .
H8BA H -0.0258 0.9782 -0.2087 0.038 Uiso 1 1 calc R
C9B C -0.2509(3) 1.03471(14) -0.15729(10) 0.0365(4) Uani 1 1 d .
H9BA H -0.3082 1.0738 -0.1887 0.044 Uiso 1 1 calc R
C10B C -0.3347(3) 1.03348(15) -0.10031(11) 0.0420(5) Uani 1 1 d .
H10B H -0.4523 1.0705 -0.0927 0.050 Uiso 1 1 calc R
C11B C -0.2482(3) 0.97828(17) -0.05356(11) 0.0440(5) Uani 1 1 d .
H11B H -0.3062 0.9783 -0.0141 0.053 Uiso 1 1 calc R
C12B C -0.0785(3) 0.92358(15) -0.06422(9) 0.0346(4) Uani 1 1 d .
H12B H -0.0188 0.8862 -0.0323 0.041 Uiso 1 1 calc R

loop_
_atom_site_aniso_label
_atom_site_aniso_U_11
_atom_site_aniso_U_22
_atom_site_aniso_U_33
_atom_site_aniso_U_23
_atom_site_aniso_U_13
_atom_site_aniso_U_12
Te 0.02502(5) 0.03328(6) 0.01852(5) 0.00370(5) 0.00117(3) -0.00376(4)
N1A 0.0252(6) 0.0298(7) 0.0197(6) -0.0019(5) 0.0041(5) -0.0021(5)
N2A 0.0244(6) 0.0222(6) 0.0191(5) 0.0007(5) 0.0029(4) -0.0011(5)
N1B 0.0271(6) 0.0283(7) 0.0242(6) 0.0045(6) 0.0050(5) 0.0043(6)
N2B 0.0251(6) 0.0342(8) 0.0256(6) 0.0029(6) 0.0015(5) 0.0040(6)
C1A 0.0237(7) 0.0179(6) 0.0221(6) -0.0002(6) 0.0031(5) 0.0020(5)
C2A 0.0293(7) 0.0230(7) 0.0257(7) 0.0017(6) 0.0066(6) -0.0021(6)
C3A 0.0291(8) 0.0278(9) 0.0359(9) -0.0041(7) 0.0064(7) -0.0067(6)
C4A 0.0296(8) 0.0359(9) 0.0310(8) -0.0097(8) 0.0000(6) -0.0054(7)
C5A 0.0316(8) 0.0355(9) 0.0221(7) -0.0060(7) 0.0033(6) -0.0028(7)
C6A 0.0231(7) 0.0228(7) 0.0217(6) -0.0025(6) 0.0035(5) -0.0006(6)
C7A 0.0232(6) 0.0206(7) 0.0186(6) -0.0010(5) 0.0032(5) 0.0008(5)
C8A 0.0279(7) 0.0320(8) 0.0193(6) -0.0002(6) 0.0027(5) -0.0037(6)
C9A 0.0333(8) 0.0374(10) 0.0244(7) 0.0058(7) 0.0072(6) -0.0049(7)
C10A 0.0280(8) 0.0288(8) 0.0357(9) -0.0018(7) 0.0078(6) -0.0051(7)
C11A 0.0259(7) 0.0276(8) 0.0302(8) -0.0032(7) -0.0006(6) -0.0012(6)
C12A 0.0283(7) 0.0275(8) 0.0205(6) 0.0002(6) 0.0001(6) 0.0003(6)
C1B 0.0247(7) 0.0253(7) 0.0179(6) 0.0007(6) 0.0027(5) -0.0012(6)
C2B 0.0273(7) 0.0301(9) 0.0276(7) 0.0024(7) 0.0013(6) 0.0040(6)
C3B 0.0261(7) 0.0316(8) 0.0362(9) -0.0044(8) 0.0085(6) 0.0016(7)
C4B 0.0322(8) 0.0350(9) 0.0281(8) -0.0003(7) 0.0122(7) -0.0029(7)
C5B 0.0307(8) 0.0302(9) 0.0231(7) 0.0037(7) 0.0049(6) -0.0001(7)
C6B 0.0237(7) 0.0229(7) 0.0195(6) 0.0007(6) 0.0030(5) -0.0017(6)
C7B 0.0226(7) 0.0252(8) 0.0291(8) 0.0006(6) 0.0003(6) -0.0008(6)
C8B 0.0291(8) 0.0324(9) 0.0325(8) 0.0025(8) -0.0045(6) 0.0006(7)
C9B 0.0314(8) 0.0289(9) 0.0486(11) 0.0002(8) -0.0104(8) 0.0034(7)
C10B 0.0297(9) 0.0332(10) 0.0631(14) -0.0092(10) 0.0011(9) 0.0069(8)
C11B 0.0390(10) 0.0465(12) 0.0474(11) -0.0017(10) 0.0150(9) 0.0090(9)
C12B 0.0327(8) 0.0378(10) 0.0336(9) 0.0053(8) 0.0070(7) 0.0052(7)

loop_
_atom_type_symbol
_atom_type_description
_atom_type_scat_dispersion_real
_atom_type_scat_dispersion_imag
_atom_type_scat_source
C C 0.0033 0.0016 'International Tables Vol C Tables 4.2.6.8 and 6.1.1.4'
H H 0.0000 0.0000 'International Tables Vol C Tables 4.2.6.8 and 6.1.1.4'
N N 0.0061 0.0033 'International Tables Vol C Tables 4.2.6.8 and 6.1.1.4'
Te Te -0.5308 1.6751 'International Tables Vol C Tables 4.2.6.8 and 6.1.1.4'

loop_
_geom_angle_atom_site_label_1
_geom_angle_atom_site_label_2
_geom_angle_atom_site_label_3
_geom_angle
C1A Te C1B 95.02(6)
N2A N1A C6A 113.19(13)
N1A N2A C7A 115.99(13)
N2B N1B C6B 115.05(13)
N1B N2B C7B 113.90(14)
C2A C1A C6A 117.67(14)
C2A C1A Te 121.78(11)
C6A C1A Te 120.54(11)
C3A C2A C1A 121.15(15)
C3A C2A H2AA 119.4
C1A C2A H2AA 119.4
C2A C3A C4A 120.71(16)
C2A C3A H3AA 119.6
C4A C3A H3AA 119.6
C5A C4A C3A 119.52(16)
C5A C4A H4AA 120.2
C3A C4A H4AA 120.2
C4A C5A C6A 120.00(16)
C4A C5A H5AA 120.0
C6A C5A H5AA 120.0
C5A C6A C1A 120.93(15)
C5A C6A N1A 114.99(14)
C1A C6A N1A 124.05(14)
C8A C7A C12A 120.28(14)
C8A C7A N2A 123.51(14)
C12A C7A N2A 116.21(13)
C9A C8A C7A 119.56(15)
C9A C8A H8AA 120.2
C7A C8A H8AA 120.2
C8A C9A C10A 120.27(16)
C8A C9A H9AA 119.9
C10A C9A H9AA 119.9
C11A C10A C9A 120.11(15)
C11A C10A H10A 119.9
C9A C10A H10A 119.9
C10A C11A C12A 120.15(15)
C10A C11A H11A 119.9
C12A C11A H11A 119.9
C11A C12A C7A 119.61(15)
C11A C12A H12A 120.2
C7A C12A H12A 120.2
C6B C1B C2B 118.54(14)
C6B C1B Te 120.40(11)
C2B C1B Te 120.43(12)
C3B C2B C1B 120.72(16)
C3B C2B H2BA 119.6
C1B C2B H2BA 119.6
C4B C3B C2B 119.98(16)
C4B C3B H3BA 120.0
C2B C3B H3BA 120.0
C5B C4B C3B 120.42(15)
C5B C4B H4BA 119.8
C3B C4B H4BA 119.8
C4B C5B C6B 119.74(16)
C4B C5B H5BA 120.1
C6B C5B H5BA 120.1
C1B C6B C5B 120.57(15)
C1B C6B N1B 116.85(13)
C5B C6B N1B 122.55(15)
C8B C7B C12B 120.66(16)
C8B C7B N2B 115.54(15)
C12B C7B N2B 123.80(16)
C7B C8B C9B 119.60(18)
C7B C8B H8BA 120.2
C9B C8B H8BA 120.2
C10B C9B C8B 119.96(19)
C10B C9B H9BA 120.0
C8B C9B H9BA 120.0
C9B C10B C11B 120.28(18)
C9B C10B H10B 119.9
C11B C10B H10B 119.9
C12B C11B C10B 120.37(19)
C12B C11B H11B 119.8
C10B C11B H11B 119.8
C11B C12B C7B 119.10(18)
C11B C12B H12B 120.4
C7B C12B H12B 120.4

loop_
_geom_bond_atom_site_label_1
_geom_bond_atom_site_label_2
_geom_bond_distance
Te C1A 2.0973(16)
Te C1B 2.1616(15)
N1A N2A 1.2601(19)
N1A C6A 1.411(2)
N2A C7A 1.423(2)
N1B N2B 1.243(2)
N1B C6B 1.427(2)
N2B C7B 1.431(2)
C1A C2A 1.399(2)
C1A C6A 1.407(2)
C2A C3A 1.383(3)
C2A H2AA 0.9500
C3A C4A 1.389(3)
C3A H3AA 0.9500
C4A C5A 1.383(3)
C4A H4AA 0.9500
C5A C6A 1.400(2)
C5A H5AA 0.9500
C7A C8A 1.391(2)
C7A C12A 1.393(2)
C8A C9A 1.384(2)
C8A H8AA 0.9500
C9A C10A 1.389(3)
C9A H9AA 0.9500
C10A C11A 1.382(2)
C10A H10A 0.9500
C11A C12A 1.388(2)
C11A H11A 0.9500
C12A H12A 0.9500
C1B C6B 1.395(2)
C1B C2B 1.397(2)
C2B C3B 1.390(2)
C2B H2BA 0.9500
C3B C4B 1.384(3)
C3B H3BA 0.9500
C4B C5B 1.377(2)
C4B H4BA 0.9500
C5B C6B 1.403(2)
C5B H5BA 0.9500
C7B C8B 1.386(2)
C7B C12B 1.390(2)
C8B C9B 1.390(3)
C8B H8BA 0.9500
C9B C10B 1.372(3)
C9B H9BA 0.9500
C10B C11B 1.392(3)
C10B H10B 0.9500
C11B C12B 1.380(3)
C11B H11B 0.9500
C12B H12B 0.9500

loop_
_geom_torsion_atom_site_label_1
_geom_torsion_atom_site_label_2
_geom_torsion_atom_site_label_3
_geom_torsion_atom_site_label_4
_geom_torsion
C6A N1A N2A C7A 178.19(13)
C6B N1B N2B C7B -178.08(14)
C1B Te C1A C2A 8.22(14)
C1B Te C1A C6A -171.54(13)
C6A C1A C2A C3A 0.5(2)
Te C1A C2A C3A -179.22(13)
C1A C2A C3A C4A 0.1(3)
C2A C3A C4A C5A 0.0(3)
C3A C4A C5A C6A -0.8(3)
C4A C5A C6A C1A 1.5(3)
C4A C5A C6A N1A 179.49(16)
C2A C1A C6A C5A -1.4(2)
Te C1A C6A C5A 178.41(13)
C2A C1A C6A N1A -179.17(15)
Te C1A C6A N1A 0.6(2)
N2A N1A C6A C5A 178.70(15)
N2A N1A C6A C1A -3.4(2)
N1A N2A C7A C8A -6.3(2)
N1A N2A C7A C12A 173.44(14)
C12A C7A C8A C9A 0.0(3)
N2A C7A C8A C9A 179.77(16)
C7A C8A C9A C10A -0.5(3)
C8A C9A C10A C11A 0.3(3)
C9A C10A C11A C12A 0.5(3)
C10A C11A C12A C7A -0.9(3)
C8A C7A C12A C11A 0.7(2)
N2A C7A C12A C11A -179.09(15)
C1A Te C1B C6B -117.41(13)
C1A Te C1B C2B 71.80(14)
C6B C1B C2B C3B 0.8(3)
Te C1B C2B C3B 171.75(14)
C1B C2B C3B C4B -1.6(3)
C2B C3B C4B C5B 0.6(3)
C3B C4B C5B C6B 1.1(3)
C2B C1B C6B C5B 0.9(2)
Te C1B C6B C5B -170.03(13)
C2B C1B C6B N1B -177.05(15)
Te C1B C6B N1B 12.0(2)
C4B C5B C6B C1B -1.9(3)
C4B C5B C6B N1B 175.98(16)
N2B N1B C6B C1B -168.72(15)
N2B N1B C6B C5B 13.3(2)
N1B N2B C7B C8B 176.05(16)
N1B N2B C7B C12B -4.3(3)
C12B C7B C8B C9B 0.6(3)
N2B C7B C8B C9B -179.82(16)
C7B C8B C9B C10B -1.6(3)
C8B C9B C10B C11B 1.7(3)
C9B C10B C11B C12B -0.6(3)
C10B C11B C12B C7B -0.4(3)
C8B C7B C12B C11B 0.5(3)
N2B C7B C12B C11B -179.11(18)

loop_
_cod_related_entry_id
_cod_related_entry_database
_cod_related_entry_code
1 ChemSpider 30659643
